data_4126451
loop_
_publ_author_name
'Garc\'ia-Morales, Cristina'
'Ranieri, Beatrice'
'Escofet, Imma'
'L\'opez-Suarez, Laura'
'Obradors, Carla'
'Konovalov, Andrey I.'
'Echavarren, Antonio M.'

_publ_section_title
;
 Enantioselective Synthesis of Cyclobutenes by Intermolecular [2+2]
 Cycloaddition with Non-C2 Symmetric Digold Catalysts.
;
_journal_name_full 'Journal of the American Chemical Society'
_journal_paper_doi 10.1021/jacs.7b07651
_journal_year 2017
_chemical_absolute_configuration ad
_chemical_formula_sum 'C36 H42'
_chemical_formula_weight 474.69
_chemical_name_systematic
;
 ?
;
_space_group_IT_number 4
_space_group_name_Hall 'P 2yb'
_symmetry_cell_setting monoclinic
_symmetry_space_group_name_Hall 'P 2yb'
_symmetry_space_group_name_H-M 'P 1 21 1'
_atom_sites_solution_hydrogens mixed
_audit_creation_method SHELXL-2014
_cell_angle_alpha 90
_cell_angle_beta 115.627(4)
_cell_angle_gamma 90
_cell_formula_units_Z 2
_cell_length_a 15.4670(5)
_cell_length_b 6.10912(17)
_cell_length_c 16.5386(5)
_cell_measurement_reflns_used 22954
_cell_measurement_temperature 100(2)
_cell_measurement_theta_max 61.2180
_cell_measurement_theta_min 2.3720
_cell_volume 1409.00(9)
_computing_cell_refinement 'CrystalClear-SM Expert 2.1 b29 (Rigaku, 2013)'
_computing_data_collection 'CrystalClear-SM Expert 2.1 b29 (Rigaku, 2013)'
_computing_data_reduction 'CrystalClear-SM Expert 2.1 b29 (Rigaku, 2013)'
_computing_molecular_graphics 'SHELXL-2014 (Sheldrick, 2014)'
_computing_publication_material 'SHELXL-2014 (Sheldrick, 2014)'
_computing_structure_refinement 'SHELXL-2014 (Sheldrick, 2014)'
_computing_structure_solution Sir2011
_diffrn_ambient_temperature 100(2)
_diffrn_detector_area_resol_mean 5.8140
_diffrn_detector_type 'PILATUS 200K'
_diffrn_measured_fraction_theta_full 0.999
_diffrn_measured_fraction_theta_max 0.709
_diffrn_measurement_device_type '1/4chi goniometer'
_diffrn_measurement_method
;
 Fullsphere data collection, phi and omega scans
;
_diffrn_measurement_specimen_support 'magnetic support with MicroMount'
_diffrn_radiation_monochromator 'Confocal Max Flux optic'
_diffrn_radiation_type MoK\a
_diffrn_radiation_wavelength 0.7107
_diffrn_reflns_av_R_equivalents 0.0334
_diffrn_reflns_av_unetI/netI 0.0380
_diffrn_reflns_Laue_measured_fraction_full 0.999
_diffrn_reflns_Laue_measured_fraction_max 0.709
_diffrn_reflns_limit_h_max 38
_diffrn_reflns_limit_h_min -25
_diffrn_reflns_limit_k_max 12
_diffrn_reflns_limit_k_min -11
_diffrn_reflns_limit_l_max 37
_diffrn_reflns_limit_l_min -41
_diffrn_reflns_number 59815
_diffrn_reflns_point_group_measured_fraction_full 0.999
_diffrn_reflns_point_group_measured_fraction_max 0.586
_diffrn_reflns_theta_full 25.242
_diffrn_reflns_theta_max 64.554
_diffrn_reflns_theta_min 2.392
_diffrn_source 'Microfocus rotating anode X-ray tube'
_diffrn_source_current 24
_diffrn_source_power 50
_diffrn_source_size '0.2 mm x 0.2 mm fine focus'
_diffrn_source_type 'Rigaku MicroMax-007HF'
_exptl_absorpt_coefficient_mu 0.062
_exptl_absorpt_correction_T_max 0.994
_exptl_absorpt_correction_T_min 0.765
_exptl_absorpt_correction_type multi-scan
_exptl_absorpt_process_details
; 
 CrystalClear-SM Expert 2.1 b29 (Rigaku, 2013)
;
_exptl_crystal_colour colourless
_exptl_crystal_density_diffrn 1.119
_exptl_crystal_description Block
_exptl_crystal_F_000 516
_exptl_crystal_size_max 0.2
_exptl_crystal_size_mid 0.15
_exptl_crystal_size_min 0.1
_refine_diff_density_max 0.594
_refine_diff_density_min -0.307
_refine_diff_density_rms 0.055
_refine_ls_abs_structure_details
;
 Flack x determined using 7441 quotients [(I+)-(I-)]/[(I+)+(I-)]
 (Parsons, Flack and Wagner, Acta Cryst. B69 (2013) 249-259).
;
_refine_ls_abs_structure_Flack 5.2(10)
_refine_ls_extinction_method none
_refine_ls_goodness_of_fit_ref 0.725
_refine_ls_hydrogen_treatment refU
_refine_ls_matrix_type full
_refine_ls_number_parameters 485
_refine_ls_number_reflns 28367
_refine_ls_number_restraints 2
_refine_ls_restrained_S_all 0.725
_refine_ls_R_factor_all 0.0581
_refine_ls_R_factor_gt 0.0422
_refine_ls_shift/su_max 0.001
_refine_ls_shift/su_mean 0.000
_refine_ls_structure_factor_coef Fsqd
_refine_ls_weighting_details 'w=1/[\s^2^(Fo^2^)+(0.1000P)^2^+0.2204P] where P=(Fo^2^+2Fc^2^)/3'
_refine_ls_weighting_scheme calc
_refine_ls_wR_factor_gt 0.1199
_refine_ls_wR_factor_ref 0.1351
_reflns_Friedel_coverage 0.576
_reflns_Friedel_fraction_full 1.000
_reflns_Friedel_fraction_max 0.450
_reflns_number_gt 21428
_reflns_number_total 28367
_reflns_threshold_expression 'I > 2\s(I)'
_cod_data_source_file ja7b07651_si_009.cif
_cod_data_source_block CG-3-0574_P21
_cod_depositor_comments
;
The following automatic conversions were performed:

'_symmetry_cell_setting' value 'Monoclinic' changed to 'monoclinic'
according to
/home/data/users/saulius/crontab/automatic-downloads/rss-feeds/ACS/lib/dictionaries/cif_core.dic
dictionary named 'cif_core.dic' version 2.4.2 from 2011-04-26.

'_exptl_absorpt_correction_type' value 'Multi-scan' changed to
'multi-scan' according to
/home/data/users/saulius/crontab/automatic-downloads/rss-feeds/ACS/lib/dictionaries/cif_core.dic
dictionary named 'cif_core.dic' version 2.4.2 from 2011-04-26.

Automatic conversion script
Id: cif_fix_values 4973 2017-02-22 13:04:09Z antanas 
;
_cod_original_cell_volume 1409.00(8)
_cod_original_sg_symbol_H-M P2(1)
_cod_database_code 4126451
_shelx_space_group_comment
;
The symmetry employed for this shelxl refinement is uniquely defined
by the following loop, which should always be used as a source of
symmetry information in preference to the above space-group names.
They are only intended as comments.
;
_shelx_estimated_absorpt_t_min 0.988
_shelx_estimated_absorpt_t_max 0.994
_shelxl_version_number 2014-3

loop_
_space_group_symop_operation_xyz
'x, y, z'
'-x, y+1/2, -z'

loop_
_atom_site_label
_atom_site_type_symbol
_atom_site_fract_x
_atom_site_fract_y
_atom_site_fract_z
_atom_site_U_iso_or_equiv
_atom_site_adp_type
_atom_site_occupancy
_atom_site_site_symmetry_order
_atom_site_calc_flag
_atom_site_refinement_flags_posn
C1 C 0.27915(5) 0.43135(14) 0.83287(4) 0.01080(9) Uani 1 1 d .
C2 C 0.31432(6) 0.64122(14) 0.83136(5) 0.01289(11) Uani 1 1 d .
C3 C 0.28570(6) 0.75746(14) 0.75117(5) 0.01264(11) Uani 1 1 d .
C4 C 0.22163(5) 0.66534(14) 0.66972(5) 0.01121(9) Uani 1 1 d .
C5 C 0.18629(5) 0.45542(14) 0.67138(5) 0.01271(11) Uani 1 1 d .
C6 C 0.21437(6) 0.34028(14) 0.75171(5) 0.01244(10) Uani 1 1 d .
C7 C 0.31222(5) 0.30853(14) 0.92068(5) 0.01167(10) Uani 1 1 d .
C8 C 0.24119(6) 0.14606(15) 0.92848(5) 0.01346(11) Uani 1 1 d .
C9 C 0.23181(6) 0.25840(15) 0.99511(5) 0.01323(11) Uani 1 1 d .
C10 C 0.30027(6) 0.43861(16) 0.99770(5) 0.01400(11) Uani 1 1 d .
C11 C 0.41322(6) 0.21540(17) 0.94883(6) 0.01653(13) Uani 1 1 d .
C12 C 0.18041(6) 0.22471(16) 1.05039(5) 0.01381(11) Uani 1 1 d .
C13 C 0.12733(8) 0.0346(2) 1.04382(7) 0.02109(18) Uani 1 1 d .
C14 C 0.08364(8) 0.0000(2) 1.10099(7) 0.02070(17) Uani 1 1 d .
C15 C 0.09169(5) 0.15275(15) 1.16738(5) 0.01328(11) Uani 1 1 d .
C16 C 0.14276(8) 0.34438(19) 1.17170(7) 0.02068(16) Uani 1 1 d .
C17 C 0.18622(8) 0.38014(18) 1.11438(7) 0.01935(15) Uani 1 1 d .
C18 C 0.04292(6) 0.11546(15) 1.22958(5) 0.01338(11) Uani 1 1 d .
C19 C -0.05879(7) 0.2123(2) 1.18456(7) 0.02071(17) Uani 1 1 d .
C20 C 0.09758(8) 0.2304(2) 1.32057(6) 0.01998(16) Uani 1 1 d .
C21 C 0.03663(8) -0.12882(19) 1.24822(7) 0.02184(17) Uani 1 1 d .
H211 H 0.0998 -0.1913 1.2736 0.040(6) Uiso 1 1 calc R
H212 H -0.0025 -0.2024 1.1931 0.037(5) Uiso 1 1 calc R
H213 H 0.0087 -0.1455 1.2896 0.027(4) Uiso 1 1 calc R
C22 C 0.18841(5) 0.78691(14) 0.58137(5) 0.01192(10) Uani 1 1 d .
C23 C 0.25978(6) 0.95832(16) 0.57421(5) 0.01484(12) Uani 1 1 d .
C24 C 0.26570(6) 0.82133(16) 0.50326(5) 0.01402(11) Uani 1 1 d .
C25 C 0.20350(6) 0.66275(17) 0.50733(5) 0.01525(12) Uani 1 1 d .
C26 C 0.08664(6) 0.87610(18) 0.55180(6) 0.01811(15) Uani 1 1 d .
C27 C 0.31711(6) 0.85418(16) 0.44819(5) 0.01445(11) Uani 1 1 d .
C28 C 0.36893(8) 1.04633(19) 0.45513(6) 0.02102(17) Uani 1 1 d .
C29 C 0.41355(8) 1.0854(2) 0.39901(7) 0.02065(17) Uani 1 1 d .
C30 C 0.40772(5) 0.93480(15) 0.33330(5) 0.01346(11) Uani 1 1 d .
C31 C 0.35787(8) 0.73958(19) 0.32843(7) 0.02117(17) Uani 1 1 d .
C32 C 0.31369(8) 0.69912(19) 0.38464(7) 0.02076(16) Uani 1 1 d .
C33 C 0.45726(6) 0.97467(15) 0.27162(5) 0.01351(11) Uani 1 1 d .
C34 C 0.46420(10) 1.21981(19) 0.25517(8) 0.0243(2) Uani 1 1 d .
C35 C 0.40250(9) 0.8642(2) 0.18021(7) 0.02320(19) Uani 1 1 d .
C36 C 0.55848(7) 0.8771(2) 0.31630(8) 0.0234(2) Uani 1 1 d .
H2 H 0.3603(10) 0.695(3) 0.8877(9) 0.017(3) Uiso 1 1 d .
H3 H 0.3120(11) 0.917(4) 0.7507(10) 0.023(4) Uiso 1 1 d .
H5 H 0.1397(11) 0.378(4) 0.6147(11) 0.028(4) Uiso 1 1 d .
H6 H 0.1888(10) 0.200(3) 0.7481(9) 0.019(4) Uiso 1 1 d .
H8 H 0.2140(10) 0.006(3) 0.8967(9) 0.018(3) Uiso 1 1 d .
H13 H 0.1193(12) -0.072(4) 0.9963(11) 0.035(5) Uiso 1 1 d .
H14 H 0.0455(10) -0.143(4) 1.0903(10) 0.025(4) Uiso 1 1 d .
H101 H 0.3595(9) 0.447(2) 1.0535(8) 0.011(3) Uiso 1 1 d .
H102 H 0.2727(9) 0.588(2) 0.9811(8) 0.012(3) Uiso 1 1 d .
H111 H 0.4595(11) 0.356(4) 0.9543(11) 0.032(5) Uiso 1 1 d .
H112 H 0.4178(11) 0.106(4) 0.9047(11) 0.026(4) Uiso 1 1 d .
H113 H 0.4394(11) 0.151(4) 1.0116(11) 0.028(4) Uiso 1 1 d .
H161 H 0.1465(12) 0.463(4) 1.2130(11) 0.035(5) Uiso 1 1 d .
H162 H 0.2186(12) 0.525(4) 1.1166(11) 0.034(5) Uiso 1 1 d .
H191 H -0.0537(12) 0.365(4) 1.1731(11) 0.027(4) Uiso 1 1 d .
H192 H -0.0940(12) 0.174(4) 1.2236(11) 0.036(5) Uiso 1 1 d .
H193 H -0.1000(10) 0.155(3) 1.1258(10) 0.020(4) Uiso 1 1 d .
H201 H 0.1647(11) 0.203(3) 1.3485(10) 0.024(4) Uiso 1 1 d .
H202 H 0.0662(10) 0.193(4) 1.3609(9) 0.021(4) Uiso 1 1 d .
H203 H 0.0966(12) 0.384(4) 1.3127(11) 0.023(4) Uiso 1 1 d .
H231 H 0.3228(12) 0.987(4) 0.6291(12) 0.049(5) Uiso 1 1 d D
H232 H 0.2360(11) 1.119(3) 0.5557(11) 0.037(5) Uiso 1 1 d D
H251 H 0.1753(13) 0.527(3) 0.4741(12) 0.041(5) Uiso 1 1 d .
H261 H 0.0659(11) 0.954(4) 0.4934(11) 0.028(4) Uiso 1 1 d .
H262 H 0.0870(11) 0.984(4) 0.5979(10) 0.026(4) Uiso 1 1 d .
H263 H 0.0375(10) 0.774(3) 0.5448(9) 0.019(4) Uiso 1 1 d .
H281 H 0.3690(12) 1.176(4) 0.4963(11) 0.035(5) Uiso 1 1 d .
H282 H 0.4533(13) 1.228(5) 0.4083(12) 0.046(6) Uiso 1 1 d .
H311 H 0.3577(11) 0.618(4) 0.2838(11) 0.033(5) Uiso 1 1 d .
H312 H 0.2765(12) 0.569(4) 0.3771(11) 0.034(5) Uiso 1 1 d .
H341 H 0.3986(12) 1.289(3) 0.2295(11) 0.037(5) Uiso 1 1 d .
H342 H 0.4963(12) 1.239(3) 0.2143(11) 0.035(5) Uiso 1 1 d .
H343 H 0.5009(13) 1.305(4) 0.3098(12) 0.042(6) Uiso 1 1 d .
H351 H 0.4341(14) 0.902(5) 0.1396(13) 0.049(6) Uiso 1 1 d .
H352 H 0.3374(12) 0.934(3) 0.1506(11) 0.030(4) Uiso 1 1 d .
H353 H 0.4062(14) 0.687(5) 0.1855(13) 0.039(5) Uiso 1 1 d .
H361 H 0.5961(10) 0.884(4) 0.2773(10) 0.025(4) Uiso 1 1 d .
H362 H 0.5561(14) 0.706(5) 0.3269(13) 0.041(6) Uiso 1 1 d .
H363 H 0.5935(13) 0.973(4) 0.3764(12) 0.041(5) Uiso 1 1 d .

loop_
_atom_site_aniso_label
_atom_site_aniso_U_11
_atom_site_aniso_U_22
_atom_site_aniso_U_33
_atom_site_aniso_U_23
_atom_site_aniso_U_13
_atom_site_aniso_U_12
C1 0.0113(2) 0.0111(3) 0.01038(19) -0.00004(17) 0.00504(16) -0.00020(18)
C2 0.0142(2) 0.0118(3) 0.0112(2) -0.00025(18) 0.00412(18) -0.00212(19)
C3 0.0141(2) 0.0113(3) 0.0118(2) -0.00041(18) 0.00494(18) -0.00208(19)
C4 0.0120(2) 0.0114(3) 0.01089(19) 0.00028(18) 0.00560(17) -0.00041(19)
C5 0.0148(2) 0.0123(3) 0.0106(2) -0.00092(18) 0.00503(18) -0.0025(2)
C6 0.0144(2) 0.0110(3) 0.0117(2) -0.00017(17) 0.00542(18) -0.00193(19)
C7 0.0118(2) 0.0121(3) 0.0111(2) 0.00086(18) 0.00497(17) -0.00068(19)
C8 0.0145(2) 0.0135(3) 0.0129(2) 0.00011(19) 0.00650(18) -0.0020(2)
C9 0.0132(2) 0.0149(3) 0.0125(2) 0.00149(19) 0.00649(18) -0.00113(19)
C10 0.0166(3) 0.0144(3) 0.0122(2) -0.00067(19) 0.00737(18) -0.0018(2)
C11 0.0130(3) 0.0177(4) 0.0181(3) 0.0033(3) 0.0060(2) 0.0022(2)
C12 0.0140(2) 0.0160(3) 0.0129(2) 0.0006(2) 0.00722(19) -0.0010(2)
C13 0.0271(4) 0.0225(4) 0.0194(3) -0.0075(3) 0.0154(3) -0.0110(3)
C14 0.0259(4) 0.0218(4) 0.0201(3) -0.0070(3) 0.0153(3) -0.0116(3)
C15 0.0132(2) 0.0140(3) 0.0140(2) 0.0006(2) 0.00709(19) -0.0006(2)
C16 0.0305(4) 0.0153(4) 0.0262(4) -0.0043(3) 0.0216(3) -0.0053(3)
C17 0.0276(4) 0.0146(4) 0.0240(3) -0.0031(3) 0.0189(3) -0.0055(3)
C18 0.0131(3) 0.0146(3) 0.0139(2) 0.0026(2) 0.0072(2) 0.0009(2)
C19 0.0135(3) 0.0271(5) 0.0229(4) 0.0074(3) 0.0091(3) 0.0030(3)
C20 0.0230(4) 0.0235(4) 0.0143(3) -0.0002(3) 0.0089(3) -0.0034(3)
C21 0.0314(5) 0.0145(4) 0.0265(4) 0.0038(3) 0.0190(4) 0.0009(3)
C22 0.0130(2) 0.0119(3) 0.0114(2) 0.00051(18) 0.00578(18) -0.00067(19)
C23 0.0180(3) 0.0147(3) 0.0144(2) 0.0001(2) 0.0094(2) -0.0018(2)
C24 0.0147(3) 0.0166(3) 0.0119(2) 0.0012(2) 0.00687(18) -0.0001(2)
C25 0.0188(3) 0.0153(3) 0.0130(2) 0.0003(2) 0.0081(2) -0.0011(2)
C26 0.0149(3) 0.0203(4) 0.0189(3) 0.0051(3) 0.0071(2) 0.0032(3)
C27 0.0144(3) 0.0170(3) 0.0135(2) 0.0018(2) 0.00743(19) -0.0003(2)
C28 0.0280(4) 0.0221(4) 0.0189(3) -0.0064(3) 0.0157(3) -0.0091(3)
C29 0.0262(4) 0.0212(4) 0.0202(3) -0.0065(3) 0.0154(3) -0.0103(3)
C30 0.0139(3) 0.0141(3) 0.0142(2) 0.0014(2) 0.00790(19) 0.0000(2)
C31 0.0317(4) 0.0152(4) 0.0270(4) -0.0045(3) 0.0225(4) -0.0063(3)
C32 0.0288(4) 0.0167(4) 0.0255(4) -0.0030(3) 0.0199(3) -0.0059(3)
C33 0.0138(3) 0.0134(3) 0.0150(3) 0.0024(2) 0.0079(2) 0.0010(2)
C34 0.0371(5) 0.0151(4) 0.0317(5) 0.0049(3) 0.0251(4) 0.0014(4)
C35 0.0259(4) 0.0297(5) 0.0154(3) -0.0010(3) 0.0103(3) -0.0065(4)
C36 0.0148(3) 0.0308(5) 0.0265(4) 0.0119(4) 0.0107(3) 0.0063(3)

loop_
_atom_type_symbol
_atom_type_description
_atom_type_scat_dispersion_real
_atom_type_scat_dispersion_imag
_atom_type_scat_source
C C 0.0033 0.0016 'International Tables Vol C Tables 4.2.6.8 and 6.1.1.4'
H H 0.0000 0.0000 'International Tables Vol C Tables 4.2.6.8 and 6.1.1.4'

loop_
_geom_angle_atom_site_label_1
_geom_angle_atom_site_label_2
_geom_angle_atom_site_label_3
_geom_angle
C6 C1 C2 118.11(7)
C6 C1 C7 121.92(7)
C2 C1 C7 119.96(7)
C3 C2 C1 121.17(7)
C2 C3 C4 120.74(8)
C5 C4 C3 118.02(7)
C5 C4 C22 119.68(7)
C3 C4 C22 122.28(8)
C6 C5 C4 121.14(7)
C5 C6 C1 120.82(8)
C1 C7 C8 116.51(6)
C1 C7 C11 110.63(6)
C8 C7 C11 114.14(7)
C1 C7 C10 114.57(7)
C8 C7 C10 85.37(6)
C11 C7 C10 113.66(6)
C9 C8 C7 94.21(7)
C8 C9 C12 135.54(9)
C8 C9 C10 94.10(6)
C12 C9 C10 130.30(8)
C9 C10 C7 86.31(6)
C17 C12 C13 117.83(8)
C17 C12 C9 120.28(8)
C13 C12 C9 121.85(8)
C14 C13 C12 120.86(9)
C13 C14 C15 121.57(9)
C16 C15 C14 116.98(8)
C16 C15 C18 121.45(8)
C14 C15 C18 121.52(8)
C17 C16 C15 121.62(9)
C12 C17 C16 121.09(9)
C15 C18 C21 111.81(8)
C15 C18 C19 108.37(7)
C21 C18 C19 109.30(9)
C15 C18 C20 111.50(7)
C21 C18 C20 107.62(8)
C19 C18 C20 108.17(8)
C4 C22 C26 110.78(7)
C4 C22 C25 114.81(7)
C26 C22 C25 114.14(7)
C4 C22 C23 116.42(6)
C26 C22 C23 113.53(7)
C25 C22 C23 85.12(6)
C24 C23 C22 88.23(7)
C25 C24 C27 134.67(9)
C25 C24 C23 94.28(7)
C27 C24 C23 131.01(9)
C24 C25 C22 92.37(7)
C28 C27 C32 117.67(8)
C28 C27 C24 120.82(9)
C32 C27 C24 121.48(9)
C29 C28 C27 121.32(9)
C28 C29 C30 121.37(10)
C29 C30 C31 116.96(8)
C29 C30 C33 121.94(8)
C31 C30 C33 121.04(8)
C32 C31 C30 121.88(9)
C31 C32 C27 120.74(9)
C35 C33 C36 108.52(9)
C35 C33 C34 107.82(9)
C36 C33 C34 109.25(9)
C35 C33 C30 111.30(8)
C36 C33 C30 108.46(7)
C34 C33 C30 111.44(8)

loop_
_geom_bond_atom_site_label_1
_geom_bond_atom_site_label_2
_geom_bond_distance
C1 C6 1.3970(10)
C1 C2 1.3972(12)
C1 C7 1.5137(10)
C2 C3 1.3968(11)
C3 C4 1.3995(10)
C4 C5 1.3990(12)
C4 C22 1.5170(10)
C5 C6 1.3962(11)
C7 C8 1.5269(12)
C7 C11 1.5334(11)
C7 C10 1.5786(11)
C8 C9 1.3581(12)
C9 C12 1.4625(11)
C9 C10 1.5153(12)
C12 C17 1.3956(13)
C12 C13 1.3991(14)
C13 C14 1.3957(13)
C14 C15 1.4049(13)
C15 C16 1.3968(14)
C15 C18 1.5331(11)
C16 C17 1.3961(13)
C18 C21 1.5355(14)
C18 C19 1.5381(13)
C18 C20 1.5401(13)
C22 C26 1.5322(12)
C22 C25 1.5415(12)
C22 C23 1.5627(12)
C23 C24 1.4760(12)
C24 C25 1.3873(13)
C24 C27 1.4590(11)
C27 C28 1.3978(15)
C27 C32 1.3989(14)
C28 C29 1.3961(13)
C29 C30 1.3967(13)
C30 C31 1.4034(14)
C30 C33 1.5372(11)
C31 C32 1.3935(13)
C33 C35 1.5332(14)
C33 C36 1.5335(13)
C33 C34 1.5342(15)

loop_
_geom_torsion_atom_site_label_1
_geom_torsion_atom_site_label_2
_geom_torsion_atom_site_label_3
_geom_torsion_atom_site_label_4
_geom_torsion
C6 C1 C2 C3 0.05(11)
C7 C1 C2 C3 179.41(8)
C1 C2 C3 C4 -0.75(12)
C2 C3 C4 C5 0.89(11)
C2 C3 C4 C22 179.62(8)
C3 C4 C5 C6 -0.35(11)
C22 C4 C5 C6 -179.11(8)
C4 C5 C6 C1 -0.35(12)
C2 C1 C6 C5 0.50(11)
C7 C1 C6 C5 -178.85(7)
C6 C1 C7 C8 -30.13(11)
C2 C1 C7 C8 150.54(8)
C6 C1 C7 C11 102.41(9)
C2 C1 C7 C11 -76.92(9)
C6 C1 C7 C10 -127.54(8)
C2 C1 C7 C10 53.13(9)
C1 C7 C8 C9 -115.55(7)
C11 C7 C8 C9 113.54(8)
C10 C7 C8 C9 -0.35(6)
C7 C8 C9 C12 -176.91(10)
C7 C8 C9 C10 0.36(6)
C8 C9 C10 C7 -0.35(6)
C12 C9 C10 C7 177.15(9)
C1 C7 C10 C9 117.40(7)
C8 C7 C10 C9 0.31(6)
C11 C7 C10 C9 -114.05(7)
C8 C9 C12 C17 -179.38(10)
C10 C9 C12 C17 4.18(14)
C8 C9 C12 C13 3.11(16)
C10 C9 C12 C13 -173.33(9)
C17 C12 C13 C14 -1.48(16)
C9 C12 C13 C14 176.09(10)
C12 C13 C14 C15 -0.45(18)
C13 C14 C15 C16 2.05(17)
C13 C14 C15 C18 179.45(10)
C14 C15 C16 C17 -1.76(16)
C18 C15 C16 C17 -179.16(10)
C13 C12 C17 C16 1.77(16)
C9 C12 C17 C16 -175.83(10)
C15 C16 C17 C12 -0.14(18)
C16 C15 C18 C21 -151.21(10)
C14 C15 C18 C21 31.51(12)
C16 C15 C18 C19 88.27(11)
C14 C15 C18 C19 -89.01(11)
C16 C15 C18 C20 -30.68(12)
C14 C15 C18 C20 152.04(10)
C5 C4 C22 C26 75.78(10)
C3 C4 C22 C26 -102.93(9)
C5 C4 C22 C25 -55.32(10)
C3 C4 C22 C25 125.98(8)
C5 C4 C22 C23 -152.51(8)
C3 C4 C22 C23 28.79(11)
C4 C22 C23 C24 115.85(7)
C26 C22 C23 C24 -113.72(8)
C25 C22 C23 C24 0.52(6)
C22 C23 C24 C25 -0.57(7)
C22 C23 C24 C27 177.35(9)
C27 C24 C25 C22 -177.21(10)
C23 C24 C25 C22 0.58(7)
C4 C22 C25 C24 -117.46(7)
C26 C22 C25 C24 113.08(8)
C23 C22 C25 C24 -0.55(6)
C25 C24 C27 C28 173.92(10)
C23 C24 C27 C28 -3.16(15)
C25 C24 C27 C32 -3.81(16)
C23 C24 C27 C32 179.11(9)
C32 C27 C28 C29 1.76(16)
C24 C27 C28 C29 -176.05(10)
C27 C28 C29 C30 0.41(18)
C28 C29 C30 C31 -2.15(16)
C28 C29 C30 C33 -179.42(10)
C29 C30 C31 C32 1.76(16)
C33 C30 C31 C32 179.06(10)
C30 C31 C32 C27 0.39(18)
C28 C27 C32 C31 -2.14(16)
C24 C27 C32 C31 175.65(10)
C29 C30 C33 C35 -150.36(10)
C31 C30 C33 C35 32.47(12)
C29 C30 C33 C36 90.33(11)
C31 C30 C33 C36 -86.84(11)
C29 C30 C33 C34 -29.97(13)
C31 C30 C33 C34 152.87(10)
